data_4002695
loop_
_publ_author_name
'Plonka, Anna M.'
'Chen, Xianyin'
'Wang, Hao'
'Krishna, Rajamani'
'Dong, Xinglong'
'Banerjee, Debasis'
'Woerner, William R.'
'Han, Yu'
'Li, Jing'
'Parise, John B.'

_publ_section_title
;
 Light Hydrocarbon Adsorption Mechanisms in Two Calcium-Based Microporous
 Metal Organic Frameworks
;
_journal_coden_ASTM CMATEX
_journal_issue 6
_journal_name_full 'Chemistry of Materials'
_journal_page_first 1636
_journal_page_last 1646
_journal_paper_doi 10.1021/acs.chemmater.5b03792
_journal_volume 28
_journal_year 2016
_chemical_formula_sum 'C36.93 H25.86 Ca O8'
_chemical_formula_weight 637.68
_chemical_name_common SBMOF1_C2H2
_space_group_IT_number 2
_symmetry_cell_setting triclinic
_symmetry_space_group_name_Hall '-P 1'
_symmetry_space_group_name_H-M 'P -1'
_atom_sites_solution_hydrogens geom
_atom_sites_solution_primary direct
_atom_sites_solution_secondary difmap
_audit_creation_method SHELXL-97
_cell_angle_alpha 82.591(4)
_cell_angle_beta 85.945(4)
_cell_angle_gamma 82.739(4)
_cell_formula_units_Z 1
_cell_length_a 5.1803(3)
_cell_length_b 10.6508(5)
_cell_length_c 15.2914(6)
_cell_measurement_temperature 100(2)
_cell_volume 828.67(7)
_computing_cell_refinement
;
CrysAlisPro 
;
_computing_data_collection
;
CrysAlisPro, (Oxford Diffraction Ltd.2010)
;
_computing_data_reduction
;
CrysAlisPro
;
_computing_molecular_graphics 'CrystalMaker, Mercury and Vesta'
_computing_publication_material SHELXL97
_computing_structure_refinement 'SHELXL97 (Sheldrick, 2008)'
_computing_structure_solution 'SHELXS97 (Sheldrick, 2008)'
_diffrn_ambient_temperature 100(2)
_diffrn_detector_area_resol_mean 10.4962
_diffrn_measured_fraction_theta_full 0.953
_diffrn_measured_fraction_theta_max 0.953
_diffrn_measurement_device_type 'Xcalibur, Atlas, Gemini'
_diffrn_measurement_method '\w scans'
_diffrn_radiation_monochromator graphite
_diffrn_radiation_source 'Enhance (Cu) X-ray Source'
_diffrn_radiation_type CuK\a
_diffrn_radiation_wavelength 1.54184
_diffrn_reflns_av_R_equivalents 0.0560
_diffrn_reflns_av_sigmaI/netI 0.0491
_diffrn_reflns_limit_h_max 6
_diffrn_reflns_limit_h_min -6
_diffrn_reflns_limit_k_max 12
_diffrn_reflns_limit_k_min -12
_diffrn_reflns_limit_l_max 18
_diffrn_reflns_limit_l_min -18
_diffrn_reflns_number 10168
_diffrn_reflns_theta_full 68.24
_diffrn_reflns_theta_max 68.24
_diffrn_reflns_theta_min 8.45
_diffrn_standards_interval_count .
_diffrn_standards_interval_time .
_diffrn_standards_number 0
_exptl_absorpt_coefficient_mu 2.060
_exptl_absorpt_correction_T_max 0.8864
_exptl_absorpt_correction_T_min 0.7475
_exptl_absorpt_correction_type multi-scan
_exptl_absorpt_process_details
;
(CrysAlisPro, Oxford Diffraction Ltd, 2010),
;
_exptl_crystal_colour colorless
_exptl_crystal_density_diffrn 1.278
_exptl_crystal_density_method 'not measured'
_exptl_crystal_description block
_exptl_crystal_F_000 331.4
_exptl_crystal_size_max 0.15
_exptl_crystal_size_mid 0.07
_exptl_crystal_size_min 0.06
_refine_diff_density_max 0.363
_refine_diff_density_min -0.383
_refine_diff_density_rms 0.064
_refine_ls_extinction_method none
_refine_ls_goodness_of_fit_ref 1.070
_refine_ls_hydrogen_treatment mixed
_refine_ls_matrix_type full
_refine_ls_number_parameters 221
_refine_ls_number_reflns 2888
_refine_ls_number_restraints 11
_refine_ls_restrained_S_all 1.078
_refine_ls_R_factor_all 0.0743
_refine_ls_R_factor_gt 0.0530
_refine_ls_shift/su_max 0.000
_refine_ls_shift/su_mean 0.000
_refine_ls_structure_factor_coef Fsqd
_refine_ls_weighting_details 'calc w=1/[\s^2^(Fo^2^)+(0.0404P)^2^+1.1157P] where P=(Fo^2^+2Fc^2^)/3'
_refine_ls_weighting_scheme calc
_refine_ls_wR_factor_gt 0.1155
_refine_ls_wR_factor_ref 0.1260
_reflns_number_gt 2235
_reflns_number_total 2888
_reflns_threshold_expression >2sigma(I)
_cod_data_source_file cm5b03792_si_007.cif
_cod_data_source_block global
_cod_database_code 4002695

loop_
_symmetry_equiv_pos_as_xyz
'x, y, z'
'-x, -y, -z'

loop_
_atom_site_label
_atom_site_type_symbol
_atom_site_fract_x
_atom_site_fract_y
_atom_site_fract_z
_atom_site_U_iso_or_equiv
_atom_site_adp_type
_atom_site_occupancy
_atom_site_symmetry_multiplicity
_atom_site_calc_flag
_atom_site_refinement_flags
_atom_site_disorder_assembly
_atom_site_disorder_group
C1 C -0.0182(5) 0.6306(3) 0.48763(18) 0.0223(6) Uani 1 1 d . . .
H1 H -0.0324 0.7211 0.4792 0.027 Uiso 1 1 calc R . .
C2 C 0.0804(5) 0.5666(3) 0.56562(18) 0.0217(6) Uani 1 1 d . . .
C3 C 0.0973(6) 0.4323(3) 0.57875(18) 0.0225(6) Uani 1 1 d . . .
C4 C 0.1855(6) 0.3558(3) 0.66256(18) 0.0223(6) Uani 1 1 d . . .
C5 C 0.4111(6) 0.2694(3) 0.66305(19) 0.0265(7) Uani 1 1 d . . .
H5 H 0.5044 0.2542 0.6089 0.032 Uiso 1 1 calc R . .
C6 C 0.5001(6) 0.2054(3) 0.74190(19) 0.0262(7) Uani 1 1 d . . .
H6 H 0.6576 0.1491 0.7418 0.031 Uiso 1 1 calc R . .
C7 C 0.3600(6) 0.2232(3) 0.82141(18) 0.0223(6) Uani 1 1 d . . .
C8 C 0.1280(6) 0.3052(3) 0.82068(19) 0.0242(6) Uani 1 1 d . . .
H8 H 0.0269 0.3151 0.8742 0.029 Uiso 1 1 calc R . .
C9 C 0.0451(6) 0.3719(3) 0.74236(19) 0.0231(6) Uani 1 1 d . . .
H9 H -0.1103 0.4298 0.7427 0.028 Uiso 1 1 calc R . .
C10 C 0.4623(6) 0.1593(3) 0.90697(19) 0.0238(6) Uani 1 1 d . . .
C11 C 0.1654(6) 0.6409(3) 0.63316(17) 0.0212(6) Uani 1 1 d . . .
C12 C 0.3950(6) 0.6015(3) 0.67556(19) 0.0256(7) Uani 1 1 d . . .
H12 H 0.5088 0.5311 0.6578 0.031 Uiso 1 1 calc R . .
C13 C 0.4602(6) 0.6636(3) 0.74334(19) 0.0257(7) Uani 1 1 d . . .
H13 H 0.6164 0.6345 0.7726 0.031 Uiso 1 1 calc R . .
C14 C 0.2974(6) 0.7690(3) 0.76906(18) 0.0241(7) Uani 1 1 d . . .
C15 C 0.0745(6) 0.8131(3) 0.72363(19) 0.0267(7) Uani 1 1 d . . .
H15 H -0.0339 0.8867 0.7390 0.032 Uiso 1 1 calc R . .
C16 C 0.0098(6) 0.7501(3) 0.65609(19) 0.0252(7) Uani 1 1 d . . .
H16 H -0.1420 0.7814 0.6249 0.030 Uiso 1 1 calc R . .
C17 C 0.3529(6) 0.8298(3) 0.84692(19) 0.0261(7) Uani 1 1 d . . .
O1 O 0.2998(4) 0.14994(18) 0.97457(12) 0.0242(5) Uani 1 1 d . . .
O2 O 0.6990(4) 0.12052(19) 0.90969(13) 0.0300(5) Uani 1 1 d . . .
O3 O 0.1938(4) 0.91006(19) 0.87796(13) 0.0289(5) Uani 1 1 d . . .
O4 O 0.5793(4) 0.7888(2) 0.87851(14) 0.0322(5) Uani 1 1 d . . .
H4 H 0.5986 0.8266 0.9221 0.048 Uiso 1 1 calc R . .
Ca1 Ca 0.0000 0.0000 1.0000 0.0209(2) Uani 1 2 d S . .
C1E C 0.4280(11) 0.9745(5) 0.5311(4) 0.084(3) Uani 0.816(14) 1 d PD . 1
H1E H 0.392(8) 1.013(5) 0.593(2) 0.101 Uiso 0.816(14) 1 d PD . 1
H2E H 0.3305 0.8948 0.5324 0.101 Uiso 0.816(14) 1 d PD . 1
C2E C 0.6249(10) 0.5000(8) 1.0065(6) 0.110(5) Uani 0.649(15) 1 d PD . 2
H3E H 0.7147 0.4367 1.0547 0.133 Uiso 0.649(15) 1 d PD . 2
H4E H 0.700(13) 0.575(3) 0.9589 0.133 Uiso 0.649(15) 1 d PD . 2

loop_
_atom_site_aniso_label
_atom_site_aniso_U_11
_atom_site_aniso_U_22
_atom_site_aniso_U_33
_atom_site_aniso_U_23
_atom_site_aniso_U_13
_atom_site_aniso_U_12
C1 0.0207(16) 0.0233(13) 0.0227(15) -0.0042(12) -0.0032(12) 0.0008(12)
C2 0.0179(15) 0.0266(14) 0.0207(14) -0.0051(11) -0.0027(11) 0.0002(12)
C3 0.0210(16) 0.0268(14) 0.0197(14) -0.0043(11) -0.0008(12) -0.0014(12)
C4 0.0238(16) 0.0240(14) 0.0207(14) -0.0053(12) -0.0072(12) -0.0037(12)
C5 0.0288(18) 0.0290(15) 0.0220(15) -0.0066(12) -0.0025(13) -0.0002(13)
C6 0.0244(17) 0.0244(14) 0.0289(16) -0.0036(12) -0.0027(13) 0.0020(12)
C7 0.0255(17) 0.0228(13) 0.0196(14) -0.0024(11) -0.0042(12) -0.0050(12)
C8 0.0238(17) 0.0281(15) 0.0213(14) -0.0042(12) -0.0014(12) -0.0039(12)
C9 0.0210(16) 0.0251(14) 0.0228(15) -0.0040(12) -0.0065(12) 0.0030(12)
C10 0.0235(18) 0.0223(14) 0.0267(16) -0.0037(12) -0.0049(13) -0.0041(12)
C11 0.0234(16) 0.0247(14) 0.0153(14) -0.0011(11) -0.0026(12) -0.0022(12)
C12 0.0288(18) 0.0249(14) 0.0237(15) -0.0070(12) -0.0002(13) -0.0016(13)
C13 0.0231(17) 0.0302(15) 0.0243(15) -0.0060(12) -0.0043(12) -0.0004(13)
C14 0.0236(17) 0.0289(15) 0.0205(15) -0.0067(12) -0.0011(12) -0.0027(12)
C15 0.0314(18) 0.0268(15) 0.0223(15) -0.0080(12) 0.0001(13) -0.0006(13)
C16 0.0242(17) 0.0287(15) 0.0223(15) -0.0024(12) -0.0060(12) 0.0000(12)
C17 0.0272(18) 0.0297(15) 0.0219(15) -0.0044(13) -0.0013(13) -0.0041(13)
O1 0.0262(12) 0.0272(10) 0.0197(10) -0.0032(8) -0.0030(8) -0.0044(8)
O2 0.0279(13) 0.0355(11) 0.0250(11) 0.0038(9) -0.0042(9) -0.0034(10)
O3 0.0317(13) 0.0339(11) 0.0227(11) -0.0131(9) -0.0021(9) 0.0010(10)
O4 0.0274(13) 0.0442(13) 0.0285(12) -0.0185(10) -0.0082(9) 0.0002(10)
Ca1 0.0215(5) 0.0239(4) 0.0176(4) -0.0039(3) -0.0031(3) -0.0009(3)
C1E 0.101(6) 0.056(4) 0.092(5) -0.010(3) 0.024(4) -0.012(3)
C2E 0.170(13) 0.069(6) 0.090(7) 0.026(5) -0.022(8) -0.033(8)

loop_
_atom_type_symbol
_atom_type_description
_atom_type_scat_dispersion_real
_atom_type_scat_dispersion_imag
_atom_type_scat_source
C C 0.0181 0.0091 'International Tables Vol C Tables 4.2.6.8 and 6.1.1.4'
H H 0.0000 0.0000 'International Tables Vol C Tables 4.2.6.8 and 6.1.1.4'
O O 0.0492 0.0322 'International Tables Vol C Tables 4.2.6.8 and 6.1.1.4'
Ca Ca 0.3641 1.2855 'International Tables Vol C Tables 4.2.6.8 and 6.1.1.4'

loop_
_geom_angle_atom_site_label_1
_geom_angle_atom_site_label_2
_geom_angle_atom_site_label_3
_geom_angle
_geom_angle_site_symmetry_1
_geom_angle_site_symmetry_3
C2 C1 C3 122.9(3) . 2_566
C2 C1 H1 118.5 . .
C3 C1 H1 118.5 2_566 .
C1 C2 C3 118.5(3) . .
C1 C2 C11 119.7(2) . .
C3 C2 C11 121.8(3) . .
C1 C3 C2 118.6(3) 2_566 .
C1 C3 C4 119.0(2) 2_566 .
C2 C3 C4 122.3(3) . .
C5 C4 C9 118.7(3) . .
C5 C4 C3 121.0(3) . .
C9 C4 C3 120.2(2) . .
C6 C5 C4 120.4(3) . .
C6 C5 H5 119.8 . .
C4 C5 H5 119.8 . .
C5 C6 C7 120.4(3) . .
C5 C6 H6 119.8 . .
C7 C6 H6 119.8 . .
C8 C7 C6 119.3(3) . .
C8 C7 C10 120.2(3) . .
C6 C7 C10 120.5(3) . .
C9 C8 C7 120.0(3) . .
C9 C8 H8 120.0 . .
C7 C8 H8 120.0 . .
C8 C9 C4 121.1(3) . .
C8 C9 H9 119.5 . .
C4 C9 H9 119.5 . .
O2 C10 O1 123.6(3) . .
O2 C10 C7 118.7(3) . .
O1 C10 C7 117.7(3) . .
C12 C11 C16 118.7(3) . .
C12 C11 C2 121.1(2) . .
C16 C11 C2 120.2(3) . .
C13 C12 C11 120.8(3) . .
C13 C12 H12 119.6 . .
C11 C12 H12 119.6 . .
C12 C13 C14 120.3(3) . .
C12 C13 H13 119.9 . .
C14 C13 H13 119.9 . .
C15 C14 C13 119.2(3) . .
C15 C14 C17 119.9(3) . .
C13 C14 C17 120.9(3) . .
C16 C15 C14 120.2(3) . .
C16 C15 H15 119.9 . .
C14 C15 H15 119.9 . .
C15 C16 C11 120.7(3) . .
C15 C16 H16 119.6 . .
C11 C16 H16 119.6 . .
O3 C17 O4 124.3(3) . .
O3 C17 C14 121.6(3) . .
O4 C17 C14 114.1(2) . .
C10 O1 Ca1 124.32(17) . .
C10 O2 Ca1 141.92(18) . 1_655
C17 O3 Ca1 149.4(2) . 1_565
C17 O4 H4 109.5 . .
O2 Ca1 O2 179.999(1) 2_657 1_455
O2 Ca1 O3 88.89(7) 2_657 2_567
O2 Ca1 O3 91.11(7) 1_455 2_567
O2 Ca1 O3 91.11(7) 2_657 1_545
O2 Ca1 O3 88.89(7) 1_455 1_545
O3 Ca1 O3 180.000(1) 2_567 1_545
O2 Ca1 O1 86.24(7) 2_657 .
O2 Ca1 O1 93.76(7) 1_455 .
O3 Ca1 O1 92.12(7) 2_567 .
O3 Ca1 O1 87.88(7) 1_545 .
O2 Ca1 O1 93.76(7) 2_657 2_557
O2 Ca1 O1 86.24(7) 1_455 2_557
O3 Ca1 O1 87.88(7) 2_567 2_557
O3 Ca1 O1 92.12(7) 1_545 2_557
O1 Ca1 O1 179.999(1) . 2_557
C1E C1E H1E 121(4) 2_676 .
C1E C1E H2E 128.8(9) 2_676 .
H1E C1E H2E 110(3) . .
C2E C2E H3E 120.7(10) 2_667 .
C2E C2E H4E 108(4) 2_667 .
H3E C2E H4E 131(3) . .

loop_
_geom_bond_atom_site_label_1
_geom_bond_atom_site_label_2
_geom_bond_distance
_geom_bond_site_symmetry_2
C1 C2 1.392(4) .
C1 C3 1.397(4) 2_566
C1 H1 0.9500 .
C2 C3 1.412(4) .
C2 C11 1.500(4) .
C3 C1 1.397(4) 2_566
C3 C4 1.495(4) .
C4 C5 1.393(4) .
C4 C9 1.395(4) .
C5 C6 1.385(4) .
C5 H5 0.9500 .
C6 C7 1.393(4) .
C6 H6 0.9500 .
C7 C8 1.393(4) .
C7 C10 1.495(4) .
C8 C9 1.378(4) .
C8 H8 0.9500 .
C9 H9 0.9500 .
C10 O2 1.246(4) .
C10 O1 1.288(3) .
C11 C12 1.387(4) .
C11 C16 1.397(4) .
C12 C13 1.381(4) .
C12 H12 0.9500 .
C13 C14 1.398(4) .
C13 H13 0.9500 .
C14 C15 1.389(4) .
C14 C17 1.488(4) .
C15 C16 1.383(4) .
C15 H15 0.9500 .
C16 H16 0.9500 .
C17 O3 1.227(3) .
C17 O4 1.302(4) .
O1 Ca1 2.3443(19) .
O2 Ca1 2.308(2) 1_655
O3 Ca1 2.3153(19) 1_565
O4 H4 0.8400 .
Ca1 O2 2.308(2) 2_657
Ca1 O2 2.308(2) 1_455
Ca1 O3 2.3152(19) 2_567
Ca1 O3 2.3153(19) 1_545
Ca1 O1 2.3443(19) 2_557
C1E C1E 1.275(8) 2_676
C1E H1E 1.08(2) .
C1E H2E 1.038(6) .
C2E C2E 1.323(9) 2_667
C2E H3E 1.027(8) .
C2E H4E 1.10(2) .

loop_
_cod_changelog_entry_id
_cod_changelog_entry_author
_cod_changelog_entry_date
_cod_changelog_entry_text
1 'Vaitkus, Antanas' 2022-05-09T03:10:00+03:00 'Updated bibliographic information.'
